data_7234396
loop_
_publ_author_name
'Wada, Yuuki'
'Matsumoto, Akira'
'Asano, Keisuke'
'Matsubara, Seijiro'

_publ_section_title
;
 Enantioselective bromination of axially chiral cyanoarenes in the
 presence of bifunctional organocatalysts
;
_journal_issue 54
_journal_name_full 'RSC Advances'
_journal_page_first 31654
_journal_paper_doi 10.1039/C9RA05532K
_journal_volume 9
_journal_year 2019
_chemical_formula_moiety 'C19 H12 Br3 N O'
_chemical_formula_sum 'C19 H12 Br3 N O'
_chemical_formula_weight 510.02
_space_group_IT_number 4
_space_group_name_Hall 'P 2yb'
_space_group_name_H-M_alt 'P 1 21 1'
_symmetry_cell_setting monoclinic
_symmetry_Int_Tables_number 4
_symmetry_space_group_name_Hall 'P 2yb'
_symmetry_space_group_name_H-M 'P 1 21 1'
_atom_sites_solution_hydrogens geom
_atom_sites_solution_primary direct
_atom_sites_solution_secondary difmap
_audit_update_record
;
2019-06-25 deposited with the CCDC.    2019-10-01 downloaded from the CCDC.
;
_cell_angle_alpha 90.0000
_cell_angle_beta 96.052(7)
_cell_angle_gamma 90.0000
_cell_formula_units_Z 4
_cell_length_a 12.3302(14)
_cell_length_b 7.9001(9)
_cell_length_c 18.630(2)
_cell_measurement_reflns_used 10727
_cell_measurement_temperature 293
_cell_measurement_theta_max 27.50
_cell_measurement_theta_min 3.10
_cell_volume 1804.6(3)
_computing_cell_refinement 'CrystalClear-SM Auto 2.0 r15'
_computing_data_collection 'CrystalClear-SM Auto 2.0 r15 (Rigaku, 2011)'
_computing_data_reduction 'CrystalClear-SM Auto 2.0 r15'
_computing_molecular_graphics 'CrystalStructure 4.0'
_computing_publication_material 'CrystalStructure 4.0 (Rigaku, 2010)'
_computing_structure_refinement 'SHELXL97 (Sheldrick, 2008)'
_computing_structure_solution 'SHELXS97 (Sheldrick, 2008)'
_diffrn_ambient_temperature 293
_diffrn_detector_area_resol_mean 6.827
_diffrn_measured_fraction_theta_full 0.989
_diffrn_measured_fraction_theta_max 0.989
_diffrn_measurement_device_type 'Rigaku XtaLAB mini'
_diffrn_measurement_method \w
_diffrn_radiation_type 'Mo K\a'
_diffrn_radiation_wavelength 0.71075
_diffrn_reflns_av_R_equivalents 0.0595
_diffrn_reflns_limit_h_max 16
_diffrn_reflns_limit_h_min -15
_diffrn_reflns_limit_k_max 10
_diffrn_reflns_limit_k_min -10
_diffrn_reflns_limit_l_max 24
_diffrn_reflns_limit_l_min -24
_diffrn_reflns_number 13812
_diffrn_reflns_theta_full 27.48
_diffrn_reflns_theta_max 27.48
_diffrn_standards_number 0
_exptl_absorpt_coefficient_mu 6.731
_exptl_absorpt_correction_T_max 0.546
_exptl_absorpt_correction_T_min 0.315
_exptl_absorpt_correction_type multi-scan
_exptl_absorpt_process_details 'REQAB (Rigaku, 1998)'
_exptl_crystal_colour colorless
_exptl_crystal_density_diffrn 1.877
_exptl_crystal_density_method 'not measured'
_exptl_crystal_description prism
_exptl_crystal_F_000 984.00
_exptl_crystal_size_max 0.390
_exptl_crystal_size_mid 0.120
_exptl_crystal_size_min 0.090
_refine_diff_density_max 0.460
_refine_diff_density_min -0.380
_refine_ls_abs_structure_details 'Flack, H. D. (1983), Acta Cryst. A39, 876-881.  3336 Friedel Pairs'
_refine_ls_abs_structure_Flack -0.020(15)
_refine_ls_extinction_method none
_refine_ls_goodness_of_fit_ref 1.007
_refine_ls_hydrogen_treatment constr
_refine_ls_number_parameters 433
_refine_ls_number_reflns 7729
_refine_ls_number_restraints 1
_refine_ls_R_factor_gt 0.0552
_refine_ls_shift/su_max 0.001
_refine_ls_structure_factor_coef Fsqd
_refine_ls_weighting_details 'w = 1/[\s^2^(Fo^2^)+(0.0284P)^2^+0.0000P] where P=(Fo^2^+2Fc^2^)/3'
_refine_ls_weighting_scheme calc
_refine_ls_wR_factor_ref 0.1047
_reflns_number_gt 4766
_reflns_number_total 7729
_reflns_threshold_expression F^2^>2.0\s(F^2^)
_cod_data_source_file c9ra05532k2.cif
_cod_data_source_block 2018_10_17_1_B
_cod_original_cell_volume 1804.6(4)
_cod_database_code 7234396

loop_
_symmetry_equiv_pos_site_id
_symmetry_equiv_pos_as_xyz
1 +X,+Y,+Z
2 -X,1/2+Y,-Z

loop_
_atom_site_label
_atom_site_type_symbol
_atom_site_fract_x
_atom_site_fract_y
_atom_site_fract_z
_atom_site_U_iso_or_equiv
_atom_site_adp_type
_atom_site_occupancy
_atom_site_symmetry_multiplicity
_atom_site_calc_flag
_atom_site_refinement_flags
Br1 Br 1.28737(6) 0.67321(12) 0.50560(4) 0.0618(3) Uani 1.0 2 d .
Br2 Br 0.77917(7) 0.34767(11) 0.71823(4) 0.0569(3) Uani 1.0 2 d .
Br3 Br 1.18903(8) 0.50738(12) 0.78671(5) 0.0680(3) Uani 1.0 2 d .
Br4 Br 1.61393(7) 0.73474(12) 0.73777(5) 0.0693(3) Uani 1.0 2 d .
Br5 Br 0.71121(7) 0.15896(13) 1.00284(4) 0.0702(3) Uani 1.0 2 d .
Br6 Br 0.36519(7) 0.11542(13) 0.77600(5) 0.0715(3) Uani 1.0 2 d .
O28 O 1.5113(4) 0.7309(8) 0.5841(3) 0.0526(14) Uani 1.0 2 d .
O36 O 0.5365(5) 0.2741(8) 0.6927(3) 0.0632(16) Uani 1.0 2 d .
N53 N 1.2489(6) 0.1763(11) 0.5799(4) 0.072(3) Uani 1.0 2 d .
N54 N 0.7273(7) 0.6653(12) 0.9285(5) 0.080(3) Uani 1.0 2 d .
C7 C 1.2927(6) 0.5838(11) 0.7242(4) 0.046(2) Uani 1.0 2 d .
C8 C 0.6853(6) 0.2679(10) 0.7849(4) 0.0403(19) Uani 1.0 2 d .
C9 C 1.3318(6) 0.6451(11) 0.6058(4) 0.0442(19) Uani 1.0 2 d .
C10 C 1.0595(7) 0.6956(11) 0.6292(4) 0.043(2) Uani 1.0 2 d .
C11 C 0.6552(6) 0.1837(10) 0.9038(4) 0.0431(19) Uani 1.0 2 d .
C12 C 0.8733(7) 0.4400(12) 0.9112(4) 0.050(3) Uani 1.0 2 d .
C13 C 0.9251(6) 0.1604(12) 0.8758(4) 0.045(2) Uani 1.0 2 d .
C14 C 0.9198(7) 0.5042(13) 0.5716(4) 0.055(3) Uani 1.0 2 d .
C15 C 1.1868(7) 0.2818(12) 0.5859(5) 0.052(3) Uani 1.0 2 d .
C16 C 0.8431(6) 0.2823(11) 0.8818(4) 0.040(2) Uani 1.0 2 d .
C17 C 1.3987(6) 0.6211(10) 0.7540(4) 0.0452(19) Uani 1.0 2 d .
C18 C 1.1070(7) 0.4138(11) 0.5924(5) 0.048(3) Uani 1.0 2 d .
C19 C 0.5127(6) 0.1674(11) 0.8116(5) 0.048(2) Uani 1.0 2 d .
C20 C 1.0860(7) 0.8541(13) 0.6576(5) 0.057(3) Uani 1.0 2 d .
C21 C 0.9483(7) 0.6623(11) 0.6027(5) 0.049(2) Uani 1.0 2 d .
C23 C 1.4703(6) 0.6720(11) 0.7041(4) 0.0445(19) Uani 1.0 2 d .
C25 C 0.5774(7) 0.2305(11) 0.7620(4) 0.0432(19) Uani 1.0 2 d .
C26 C 0.8986(8) 0.9411(14) 0.6401(5) 0.070(3) Uani 1.0 2 d .
C27 C 1.0601(7) 0.3566(15) 0.9291(5) 0.064(3) Uani 1.0 2 d .
C29 C 1.1391(7) 0.5650(12) 0.6220(4) 0.048(3) Uani 1.0 2 d .
C30 C 0.7270(6) 0.2462(11) 0.8579(4) 0.0400(18) Uani 1.0 2 d .
C32 C 0.9958(7) 0.3819(13) 0.5647(5) 0.060(3) Uani 1.0 2 d .
C33 C 1.4384(6) 0.6844(11) 0.6307(4) 0.0409(18) Uani 1.0 2 d .
C35 C 0.9806(9) -0.1197(15) 0.8402(5) 0.072(3) Uani 1.0 2 d .
C37 C 1.0077(9) 0.9738(12) 0.6643(5) 0.067(3) Uani 1.0 2 d .
C38 C 1.1150(8) 0.0755(15) 0.8911(5) 0.064(3) Uani 1.0 2 d .
C39 C 0.8988(7) -0.0073(13) 0.8460(5) 0.056(3) Uani 1.0 2 d .
C42 C 1.4346(8) 0.6090(13) 0.8325(4) 0.072(3) Uani 1.0 2 d .
C46 C 0.8699(7) 0.7912(15) 0.6102(5) 0.068(3) Uani 1.0 2 d .
C48 C 0.5467(6) 0.1411(12) 0.8835(4) 0.050(3) Uani 1.0 2 d .
C55 C 1.2564(6) 0.5984(10) 0.6518(4) 0.0430(19) Uani 1.0 2 d .
C56 C 0.5313(8) 0.1374(12) 0.6425(5) 0.074(3) Uani 1.0 2 d .
C57 C 1.0343(6) 0.1963(13) 0.8983(4) 0.053(3) Uani 1.0 2 d .
C58 C 0.7909(8) 0.5658(14) 0.9206(5) 0.060(3) Uani 1.0 2 d .
C59 C 0.9832(7) 0.4734(13) 0.9354(4) 0.055(3) Uani 1.0 2 d .
C60 C 1.5678(7) 0.5925(12) 0.5554(4) 0.069(3) Uani 1.0 2 d .
C61 C 0.4751(7) 0.0730(13) 0.9371(4) 0.073(3) Uani 1.0 2 d .
C62 C 1.0898(8) -0.0784(16) 0.8621(5) 0.074(4) Uani 1.0 2 d .
H14 H 0.8472 0.4825 0.5554 0.0659 Uiso 1.0 2 calc R
H20 H 1.1586 0.8796 0.6723 0.0685 Uiso 1.0 2 calc R
H26 H 0.8459 1.0233 0.6448 0.0844 Uiso 1.0 2 calc R
H27 H 1.1323 0.3815 0.9454 0.0764 Uiso 1.0 2 calc R
H32 H 0.9759 0.2795 0.5425 0.0724 Uiso 1.0 2 calc R
H35 H 0.9640 -0.2266 0.8212 0.0868 Uiso 1.0 2 calc R
H37 H 1.0272 1.0779 0.6852 0.0804 Uiso 1.0 2 calc R
H38 H 1.1873 0.1013 0.9065 0.0772 Uiso 1.0 2 calc R
H39 H 0.8268 -0.0367 0.8311 0.0671 Uiso 1.0 2 calc R
H42A H 1.5098 0.6415 0.8413 0.0863 Uiso 1.0 2 calc R
H42B H 1.4261 0.4946 0.8483 0.0863 Uiso 1.0 2 calc R
H42C H 1.3910 0.6831 0.8585 0.0863 Uiso 1.0 2 calc R
H46 H 0.7971 0.7712 0.5939 0.0812 Uiso 1.0 2 calc R
H56A H 0.5014 0.1771 0.5958 0.0894 Uiso 1.0 2 calc R
H56B H 0.4858 0.0494 0.6583 0.0894 Uiso 1.0 2 calc R
H56C H 0.6034 0.0938 0.6394 0.0894 Uiso 1.0 2 calc R
H59 H 1.0025 0.5778 0.9560 0.0656 Uiso 1.0 2 calc R
H60A H 1.6169 0.6349 0.5229 0.0823 Uiso 1.0 2 calc R
H60B H 1.5160 0.5175 0.5298 0.0823 Uiso 1.0 2 calc R
H60C H 1.6083 0.5322 0.5941 0.0823 Uiso 1.0 2 calc R
H61A H 0.5170 0.0610 0.9832 0.0881 Uiso 1.0 2 calc R
H61B H 0.4468 -0.0354 0.9211 0.0881 Uiso 1.0 2 calc R
H61C H 0.4158 0.1498 0.9412 0.0881 Uiso 1.0 2 calc R
H62 H 1.1447 -0.1567 0.8568 0.0884 Uiso 1.0 2 calc R

loop_
_atom_site_aniso_label
_atom_site_aniso_U_11
_atom_site_aniso_U_22
_atom_site_aniso_U_33
_atom_site_aniso_U_12
_atom_site_aniso_U_13
_atom_site_aniso_U_23
Br1 0.0488(5) 0.0974(8) 0.0388(5) -0.0034(5) 0.0025(4) 0.0121(5)
Br2 0.0563(6) 0.0681(6) 0.0482(5) 0.0057(5) 0.0152(4) 0.0121(5)
Br3 0.0782(7) 0.0763(7) 0.0551(6) 0.0155(6) 0.0329(5) 0.0142(5)
Br4 0.0562(6) 0.0676(7) 0.0782(7) 0.0001(5) -0.0200(5) -0.0073(6)
Br5 0.0662(6) 0.1050(9) 0.0397(5) 0.0007(6) 0.0064(4) 0.0126(5)
Br6 0.0409(5) 0.0852(8) 0.0862(7) -0.0031(5) -0.0037(5) -0.0058(6)
O28 0.038(3) 0.064(4) 0.056(4) -0.006(3) 0.005(3) 0.018(3)
O36 0.064(4) 0.055(4) 0.068(4) 0.002(3) -0.007(3) 0.002(4)
N53 0.058(5) 0.077(7) 0.081(6) 0.013(5) 0.005(4) -0.010(5)
N54 0.075(6) 0.073(7) 0.091(6) 0.014(5) 0.000(5) -0.020(5)
C7 0.053(5) 0.048(5) 0.040(5) 0.000(4) 0.017(4) -0.010(4)
C8 0.041(5) 0.042(5) 0.039(5) 0.004(4) 0.012(4) 0.004(4)
C9 0.044(5) 0.055(6) 0.033(4) -0.005(4) 0.002(4) -0.007(4)
C10 0.044(5) 0.048(6) 0.039(4) 0.001(4) 0.010(4) 0.006(4)
C11 0.042(5) 0.048(5) 0.040(4) 0.008(4) 0.007(4) 0.012(4)
C12 0.047(6) 0.066(7) 0.037(5) -0.008(5) 0.003(4) -0.006(5)
C13 0.035(5) 0.067(7) 0.034(4) 0.001(5) 0.008(4) -0.001(4)
C14 0.039(5) 0.071(7) 0.055(6) -0.002(5) 0.010(4) 0.008(5)
C15 0.046(6) 0.045(6) 0.064(6) -0.011(5) 0.005(5) -0.003(5)
C16 0.034(5) 0.056(6) 0.029(4) 0.005(4) 0.007(4) 0.008(4)
C17 0.047(5) 0.044(5) 0.043(5) 0.004(4) -0.002(4) -0.005(4)
C18 0.048(6) 0.051(6) 0.047(5) 0.005(5) 0.013(4) -0.001(5)
C19 0.034(4) 0.044(5) 0.065(6) 0.003(4) 0.002(4) -0.003(5)
C20 0.050(6) 0.064(7) 0.060(6) 0.000(5) 0.018(5) -0.009(6)
C21 0.049(5) 0.043(6) 0.054(5) 0.002(5) 0.011(4) 0.007(5)
C23 0.047(5) 0.042(5) 0.041(4) 0.005(4) -0.008(4) -0.004(4)
C25 0.056(5) 0.040(5) 0.032(4) 0.014(4) -0.006(4) 0.002(4)
C26 0.066(7) 0.068(8) 0.077(7) 0.023(6) 0.006(6) -0.014(6)
C27 0.041(6) 0.099(9) 0.051(6) -0.009(6) 0.005(4) -0.003(6)
C29 0.045(5) 0.058(6) 0.043(5) -0.003(5) 0.017(4) 0.002(5)
C30 0.037(5) 0.046(5) 0.038(4) 0.006(4) 0.004(4) -0.002(4)
C32 0.045(6) 0.061(7) 0.076(7) -0.017(5) 0.012(5) -0.012(5)
C33 0.038(5) 0.041(5) 0.044(5) 0.005(4) 0.005(4) 0.004(4)
C35 0.088(8) 0.071(8) 0.057(6) 0.020(7) 0.002(6) -0.011(6)
C37 0.095(8) 0.038(6) 0.070(7) 0.007(6) 0.016(6) 0.006(5)
C38 0.052(6) 0.087(8) 0.056(6) 0.011(6) 0.017(5) 0.003(6)
C39 0.055(6) 0.053(6) 0.057(6) -0.001(5) -0.009(4) 0.009(5)
C42 0.098(8) 0.068(7) 0.046(5) 0.027(6) -0.009(5) -0.004(5)
C46 0.049(6) 0.092(9) 0.061(6) 0.017(6) 0.005(5) 0.004(6)
C48 0.046(5) 0.056(6) 0.049(5) 0.000(5) 0.013(4) -0.013(5)
C55 0.046(5) 0.038(5) 0.045(5) 0.002(4) 0.003(4) 0.002(4)
C56 0.086(7) 0.080(7) 0.054(6) -0.003(6) -0.007(5) 0.001(5)
C57 0.039(5) 0.082(8) 0.040(5) 0.008(5) 0.013(4) 0.010(5)
C58 0.052(6) 0.076(8) 0.051(6) 0.005(6) -0.005(5) -0.010(5)
C59 0.058(6) 0.055(6) 0.050(6) -0.013(5) -0.001(5) -0.004(5)
C60 0.053(6) 0.103(8) 0.051(6) 0.009(6) 0.011(5) 0.004(5)
C61 0.063(6) 0.104(9) 0.053(6) -0.017(6) 0.006(5) -0.004(6)
C62 0.062(7) 0.096(10) 0.063(7) 0.043(7) 0.009(6) 0.014(6)

loop_
_atom_type_symbol
_atom_type_description
_atom_type_scat_dispersion_real
_atom_type_scat_dispersion_imag
_atom_type_scat_source
C C 0.0033 0.0016
;
International Tables for Crystallography
(1992, Vol. C, Tables 4.2.6.8 and 6.1.1.4)
;
H H 0.0000 0.0000
;
International Tables for Crystallography
(1992, Vol. C, Table 6.1.1.4)
;
Br Br -0.2901 2.4595
;
International Tables for Crystallography
(1992, Vol. C, Tables 4.2.6.8 and 6.1.1.4)
;
N N 0.0061 0.0033
;
International Tables for Crystallography
(1992, Vol. C, Tables 4.2.6.8 and 6.1.1.4)
;
O O 0.0106 0.0060
;
International Tables for Crystallography
(1992, Vol. C, Tables 4.2.6.8 and 6.1.1.4)
;

loop_
_geom_angle_atom_site_label_1
_geom_angle_atom_site_label_2
_geom_angle_atom_site_label_3
_geom_angle
_geom_angle_publ_flag
C33 O28 C60 114.3(7) yes
C25 O36 C56 114.3(7) yes
Br3 C7 C17 118.8(6) yes
Br3 C7 C55 116.9(6) yes
C17 C7 C55 124.3(8) yes
Br2 C8 C25 120.2(5) yes
Br2 C8 C30 119.1(5) yes
C25 C8 C30 120.8(7) yes
Br1 C9 C33 117.9(6) yes
Br1 C9 C55 119.8(6) yes
C33 C9 C55 122.1(7) yes
C20 C10 C21 118.5(8) yes
C20 C10 C29 123.2(8) yes
C21 C10 C29 118.2(8) yes
Br5 C11 C30 116.3(5) yes
Br5 C11 C48 118.4(6) yes
C30 C11 C48 125.3(7) yes
C16 C12 C58 120.0(8) yes
C16 C12 C59 120.1(8) yes
C58 C12 C59 119.8(9) yes
C16 C13 C39 121.2(7) yes
C16 C13 C57 121.0(8) yes
C39 C13 C57 117.8(8) yes
C21 C14 C32 121.7(8) yes
N53 C15 C18 178.9(9) yes
C12 C16 C13 118.5(7) yes
C12 C16 C30 119.9(7) yes
C13 C16 C30 121.5(7) yes
C7 C17 C23 115.1(7) yes
C7 C17 C42 123.1(8) yes
C23 C17 C42 121.8(7) yes
C15 C18 C29 119.8(8) yes
C15 C18 C32 118.4(8) yes
C29 C18 C32 121.8(8) yes
Br6 C19 C25 116.2(6) yes
Br6 C19 C48 119.1(6) yes
C25 C19 C48 124.7(7) yes
C10 C20 C37 121.3(8) yes
C10 C21 C14 119.6(8) yes
C10 C21 C46 118.1(8) yes
C14 C21 C46 122.3(8) yes
Br4 C23 C17 119.3(5) yes
Br4 C23 C33 118.0(6) yes
C17 C23 C33 122.6(7) yes
O36 C25 C8 118.7(7) yes
O36 C25 C19 122.6(7) yes
C8 C25 C19 118.4(7) yes
C37 C26 C46 120.1(10) yes
C57 C27 C59 121.5(8) yes
C10 C29 C18 119.8(8) yes
C10 C29 C55 118.3(7) yes
C18 C29 C55 121.8(8) yes
C8 C30 C11 116.4(6) yes
C8 C30 C16 120.5(7) yes
C11 C30 C16 123.0(6) yes
C14 C32 C18 118.9(9) yes
O28 C33 C9 121.0(6) yes
O28 C33 C23 120.6(6) yes
C9 C33 C23 118.4(7) yes
C39 C35 C62 121.5(10) yes
C20 C37 C26 120.5(9) yes
C57 C38 C62 121.2(9) yes
C13 C39 C35 119.1(8) yes
C21 C46 C26 121.4(9) yes
C11 C48 C19 114.4(7) yes
C11 C48 C61 121.5(7) yes
C19 C48 C61 124.1(7) yes
C7 C55 C9 117.3(7) yes
C7 C55 C29 122.7(7) yes
C9 C55 C29 119.9(7) yes
C13 C57 C27 118.2(8) yes
C13 C57 C38 120.5(9) yes
C27 C57 C38 121.3(8) yes
N54 C58 C12 179.2(10) yes
C12 C59 C27 120.7(9) yes
C35 C62 C38 119.8(10) yes
C21 C14 H14 119.155 no
C32 C14 H14 119.158 no
C10 C20 H20 119.328 no
C37 C20 H20 119.326 no
C37 C26 H26 119.943 no
C46 C26 H26 119.955 no
C57 C27 H27 119.242 no
C59 C27 H27 119.247 no
C14 C32 H32 120.562 no
C18 C32 H32 120.574 no
C39 C35 H35 119.229 no
C62 C35 H35 119.223 no
C20 C37 H37 119.759 no
C26 C37 H37 119.754 no
C57 C38 H38 119.428 no
C62 C38 H38 119.419 no
C13 C39 H39 120.439 no
C35 C39 H39 120.445 no
C17 C42 H42A 109.477 no
C17 C42 H42B 109.473 no
C17 C42 H42C 109.470 no
H42A C42 H42B 109.470 no
H42A C42 H42C 109.470 no
H42B C42 H42C 109.468 no
C21 C46 H46 119.302 no
C26 C46 H46 119.302 no
O36 C56 H56A 109.467 no
O36 C56 H56B 109.472 no
O36 C56 H56C 109.465 no
H56A C56 H56B 109.473 no
H56A C56 H56C 109.473 no
H56B C56 H56C 109.478 no
C12 C59 H59 119.656 no
C27 C59 H59 119.643 no
O28 C60 H60A 109.471 no
O28 C60 H60B 109.472 no
O28 C60 H60C 109.468 no
H60A C60 H60B 109.475 no
H60A C60 H60C 109.476 no
H60B C60 H60C 109.466 no
C48 C61 H61A 109.472 no
C48 C61 H61B 109.471 no
C48 C61 H61C 109.474 no
H61A C61 H61B 109.469 no
H61A C61 H61C 109.466 no
H61B C61 H61C 109.476 no
C35 C62 H62 120.081 no
C38 C62 H62 120.088 no

loop_
_geom_bond_atom_site_label_1
_geom_bond_atom_site_label_2
_geom_bond_distance
_geom_bond_publ_flag
Br1 C9 1.903(7) yes
Br2 C8 1.893(8) yes
Br3 C7 1.915(8) yes
Br4 C23 1.882(7) yes
Br5 C11 1.911(7) yes
Br6 C19 1.914(7) yes
O28 C33 1.364(9) yes
O28 C60 1.431(11) yes
O36 C25 1.378(9) yes
O36 C56 1.426(11) yes
N53 C15 1.146(12) yes
N54 C58 1.131(13) yes
C7 C17 1.397(11) yes
C7 C55 1.381(10) yes
C8 C25 1.385(11) yes
C8 C30 1.414(10) yes
C9 C33 1.382(10) yes
C9 C55 1.378(11) yes
C10 C20 1.385(13) yes
C10 C21 1.432(11) yes
C10 C29 1.440(12) yes
C11 C30 1.384(11) yes
C11 C48 1.393(11) yes
C12 C16 1.396(12) yes
C12 C58 1.445(14) yes
C12 C59 1.407(11) yes
C13 C16 1.409(12) yes
C13 C39 1.460(13) yes
C13 C57 1.397(11) yes
C14 C21 1.406(13) yes
C14 C32 1.360(13) yes
C15 C18 1.447(13) yes
C16 C30 1.481(10) yes
C17 C23 1.406(11) yes
C17 C42 1.485(10) yes
C18 C29 1.357(12) yes
C18 C32 1.436(12) yes
C19 C25 1.376(11) yes
C19 C48 1.377(11) yes
C20 C37 1.367(14) yes
C21 C46 1.421(14) yes
C23 C33 1.387(10) yes
C26 C37 1.396(14) yes
C26 C46 1.340(15) yes
C27 C57 1.413(15) yes
C27 C59 1.337(14) yes
C29 C55 1.517(11) yes
C35 C39 1.358(14) yes
C35 C62 1.404(14) yes
C38 C57 1.394(14) yes
C38 C62 1.353(16) yes
C48 C61 1.500(12) yes
C14 H14 0.930 no
C20 H20 0.930 no
C26 H26 0.930 no
C27 H27 0.930 no
C32 H32 0.930 no
C35 H35 0.930 no
C37 H37 0.930 no
C38 H38 0.930 no
C39 H39 0.930 no
C42 H42A 0.960 no
C42 H42B 0.960 no
C42 H42C 0.960 no
C46 H46 0.930 no
C56 H56A 0.960 no
C56 H56B 0.960 no
C56 H56C 0.960 no
C59 H59 0.930 no
C60 H60A 0.960 no
C60 H60B 0.960 no
C60 H60C 0.960 no
C61 H61A 0.960 no
C61 H61B 0.960 no
C61 H61C 0.960 no
C62 H62 0.930 no

loop_
_geom_contact_atom_site_label_1
_geom_contact_atom_site_label_2
_geom_contact_distance
_geom_contact_publ_flag
_geom_contact_site_symmetry_2
Br1 O28 3.019(5) no .
Br1 C18 3.538(9) no .
Br1 C29 3.100(9) no .
Br1 C60 3.542(8) no .
Br2 O36 3.036(6) no .
Br2 C13 3.596(7) no .
Br2 C16 3.109(7) no .
Br3 C10 3.520(8) no .
Br3 C29 3.099(8) no .
Br3 C42 3.161(9) no .
Br4 O28 3.006(5) no .
Br4 C42 3.132(9) no .
Br4 C60 3.568(8) no .
Br5 C12 3.544(9) no .
Br5 C16 3.075(8) no .
Br5 C61 3.112(9) no .
Br6 O36 3.021(6) no .
Br6 C56 3.390(9) no .
Br6 C61 3.178(8) no .
N53 C29 3.479(13) no .
N53 C32 3.504(12) no .
N53 C55 3.591(12) no .
N54 C16 3.495(12) no .
N54 C30 3.562(12) no .
N54 C59 3.491(12) no .
C7 C10 3.333(11) no .
C7 C18 3.449(11) no .
C7 C20 3.453(12) no .
C7 C33 2.749(11) no .
C8 C12 3.408(10) no .
C8 C13 3.359(10) no .
C8 C39 3.510(12) no .
C8 C48 2.821(11) no .
C8 C56 3.262(11) no .
C8 C58 3.597(12) no .
C9 C10 3.453(11) no .
C9 C15 3.381(13) no .
C9 C17 2.803(10) no .
C9 C18 3.307(12) no .
C9 C60 3.178(11) no .
C10 C26 2.797(14) no .
C10 C32 2.829(13) no .
C11 C12 3.357(12) no .
C11 C13 3.427(11) no .
C11 C25 2.739(10) no .
C11 C58 3.449(13) no .
C12 C57 2.794(13) no .
C13 C59 2.774(13) no .
C13 C62 2.803(14) no .
C14 C29 2.807(11) no .
C15 C55 2.877(12) no .
C16 C27 2.790(11) no .
C18 C21 2.793(12) no .
C19 C30 2.764(10) no .
C19 C56 3.192(12) no .
C20 C46 2.762(12) no .
C20 C55 2.924(12) no .
C21 C37 2.781(13) no .
C23 C55 2.775(10) no .
C23 C60 3.197(11) no .
C30 C39 2.939(12) no .
C30 C58 2.858(13) no .
C35 C57 2.773(15) no .
C38 C39 2.787(13) no .
Br3 C27 3.446(9) no .
O28 C56 3.391(11) no 1_665
O36 C17 3.481(10) no 1_455
O36 C23 3.260(10) no 1_455
N53 C14 3.593(11) no 2_746
N53 C56 3.567(12) no 1_655
C14 N53 3.593(11) no 2_756
C17 O36 3.481(10) no 1_655
C23 O36 3.260(10) no 1_655
C27 Br3 3.446(9) no .
C35 C37 3.409(13) no 1_545
C37 C35 3.409(13) no 1_565
C38 C58 3.577(12) no 2_747
C56 O28 3.391(11) no 1_445
C56 N53 3.567(12) no 1_455
C57 C59 3.590(12) no 2_747
C58 C38 3.577(12) no 2_757
C59 C57 3.590(12) no 2_757
Br1 H60B 3.0654 no .
Br2 H56C 3.1945 no .
Br3 H42B 3.0274 no .
Br3 H42C 3.0352 no .
Br4 H42A 2.5359 no .
Br4 H60C 3.1125 no .
Br5 H61A 2.5068 no .
Br6 H56B 2.8240 no .
Br6 H61B 3.0273 no .
Br6 H61C 3.0867 no .
N53 H32 3.4619 no .
N54 H59 3.4484 no .
C7 H20 2.9646 no .
C7 H42A 3.3016 no .
C7 H42B 2.7835 no .
C7 H42C 2.7750 no .
C8 H39 3.0435 no .
C8 H56C 3.1110 no .
C9 H20 3.1758 no .
C9 H60B 2.9771 no .
C9 H60C 3.5527 no .
C10 H14 3.2886 no .
C10 H37 3.2337 no .
C10 H46 3.2877 no .
C11 H39 3.1534 no .
C11 H61A 2.5633 no .
C11 H61B 3.1429 no .
C11 H61C 3.1158 no .
C12 H27 3.2225 no .
C13 H27 3.2494 no .
C13 H35 3.2734 no .
C13 H38 3.2570 no .
C14 H46 2.6545 no .
C15 H32 2.6402 no .
C16 H39 2.6909 no .
C16 H59 3.2633 no .
C18 H14 3.2502 no .
C19 H56B 2.9883 no .
C19 H56C 3.5541 no .
C19 H61A 3.3020 no .
C19 H61B 2.7816 no .
C19 H61C 2.8081 no .
C20 H26 3.2345 no .
C21 H20 3.2622 no .
C21 H26 3.2486 no .
C21 H32 3.2556 no .
C23 H42A 2.5619 no .
C23 H42B 3.1288 no .
C23 H42C 3.1353 no .
C23 H60B 3.5695 no .
C23 H60C 3.0075 no .
C25 H56A 3.1658 no .
C25 H56B 2.5671 no .
C25 H56C 2.5760 no .
C26 H20 3.2347 no .
C27 H38 2.6164 no .
C29 H20 2.6584 no .
C29 H32 3.2706 no .
C30 H39 2.6240 no .
C33 H60A 3.1559 no .
C33 H60B 2.5630 no .
C33 H60C 2.5688 no .
C35 H38 3.2255 no .
C37 H46 3.2103 no .
C38 H27 2.6202 no .
C38 H35 3.2169 no .
C39 H62 3.2412 no .
C46 H14 2.6469 no .
C46 H37 3.2047 no .
C55 H20 2.5753 no .
C57 H39 3.2897 no .
C57 H59 3.2381 no .
C57 H62 3.2322 no .
C58 H59 2.6243 no .
C62 H39 3.2502 no .
H14 H32 2.2865 no .
H14 H46 2.4883 no .
H20 H37 2.2847 no .
H26 H37 2.3221 no .
H26 H46 2.2598 no .
H27 H38 2.4477 no .
H27 H59 2.2518 no .
H35 H39 2.2830 no .
H35 H62 2.3240 no .
H38 H62 2.2765 no .
Br1 H14 3.1018 no 2_756
Br1 H26 3.3147 no 2_746
Br1 H32 3.3815 no 2_756
Br1 H56A 3.3756 no 2_756
Br1 H56C 3.2054 no 2_756
Br2 H14 3.4028 no .
Br2 H26 3.0579 no 1_545
Br2 H60C 3.2992 no 1_455
Br3 H27 3.2646 no .
Br3 H35 3.5922 no 1_565
Br3 H62 3.0326 no 1_565
Br4 H39 3.4950 no 1_665
Br4 H56B 3.2206 no 1_665
Br4 H56C 3.3720 no 1_665
Br5 H27 3.0114 no 2_747
Br5 H42C 2.9975 no 2_747
Br5 H59 3.5902 no 2_747
Br5 H61B 3.4956 no 2_657
Br5 H62 3.3366 no 2_757
Br6 H20 3.5571 no 1_445
Br6 H38 3.4435 no 1_455
Br6 H42B 3.3377 no 1_455
O28 H46 3.5244 no 1_655
O28 H56A 3.5343 no 1_665
O28 H56A 3.3661 no 2_756
O28 H56B 2.9041 no 1_665
O28 H56C 3.2132 no 1_665
O28 H60B 3.0958 no 2_856
O36 H60B 3.5801 no 1_455
O36 H60C 2.9429 no 1_455
N53 H14 3.0780 no 2_746
N53 H20 3.1785 no 1_545
N53 H46 3.3150 no 2_746
N53 H56A 3.0962 no 1_655
N53 H56B 3.2818 no 1_655
N53 H60A 2.6806 no 2_846
N54 H27 3.2525 no 2_757
N54 H38 3.1834 no 2_757
N54 H39 3.2878 no 1_565
N54 H42A 2.9909 no 1_455
N54 H61C 3.1502 no 2_657
C10 H32 3.2505 no 2_756
C12 H35 3.3753 no 1_565
C13 H59 3.2329 no 2_747
C14 H32 3.3887 no 2_756
C15 H14 3.5303 no 2_746
C15 H20 3.5961 no 1_545
C15 H37 3.2645 no 1_545
C15 H46 3.3782 no 2_746
C15 H60A 3.5146 no 2_846
C18 H37 3.3702 no 1_545
C19 H42B 2.9060 no 1_455
C20 H35 3.5960 no 1_565
C21 H32 3.0948 no 2_756
C23 H56B 3.1125 no 1_665
C25 H42B 3.3248 no 1_455
C26 H32 3.4247 no 1_565
C27 H59 3.2212 no 2_747
C32 H37 3.2815 no 1_545
C33 H56B 2.9760 no 1_665
C35 H37 3.3846 no 1_545
C35 H59 3.2119 no 1_545
C37 H32 3.3082 no 1_565
C37 H35 3.4164 no 1_565
C38 H59 3.3289 no 2_747
C39 H37 3.5965 no 1_545
C42 H61A 3.4435 no 2_757
C42 H61B 3.2541 no 1_665
C46 H32 3.5854 no 2_756
C46 H60A 3.5820 no 1_455
C48 H42B 3.1995 no 1_455
C56 H60A 3.4132 no 2_746
C56 H60B 3.3379 no 2_746
C56 H60C 3.4087 no 1_455
C57 H59 2.9516 no 2_747
C58 H27 3.5843 no 2_757
C58 H35 3.3923 no 1_565
C58 H38 3.2160 no 2_757
C59 H35 3.1770 no 1_565
C60 H14 3.5538 no 1_655
C60 H46 3.1747 no 1_655
C60 H56A 3.4839 no 1_655
C60 H56A 2.9331 no 2_756
C61 H38 3.5417 no 1_455
C61 H42C 3.5197 no 1_445
C62 H37 3.5292 no 1_545
C62 H59 3.4626 no 1_545
H14 Br1 3.1018 no 2_746
H14 Br2 3.4028 no .
H14 N53 3.0780 no 2_756
H14 C15 3.5303 no 2_756
H14 C60 3.5538 no 1_455
H14 H60A 3.0851 no 1_455
H14 H60C 3.1313 no 1_455
H20 Br6 3.5571 no 1_665
H20 N53 3.1785 no 1_565
H20 C15 3.5961 no 1_565
H20 H62 3.4707 no 1_565
H26 Br1 3.3147 no 2_756
H26 Br2 3.0579 no 1_565
H26 H32 3.3082 no 1_565
H26 H39 3.5353 no 1_565
H26 H56C 3.0330 no 1_565
H27 Br3 3.2646 no .
H27 Br5 3.0114 no 2_757
H27 N54 3.2525 no 2_747
H27 C58 3.5843 no 2_747
H27 H59 3.5402 no 2_747
H32 Br1 3.3815 no 2_746
H32 C10 3.2505 no 2_746
H32 C14 3.3887 no 2_746
H32 C21 3.0948 no 2_746
H32 C26 3.4247 no 1_545
H32 C37 3.3082 no 1_545
H32 C46 3.5854 no 2_746
H32 H26 3.3082 no 1_545
H32 H37 3.1053 no 1_545
H35 Br3 3.5922 no 1_545
H35 C12 3.3753 no 1_545
H35 C20 3.5960 no 1_545
H35 C37 3.4164 no 1_545
H35 C58 3.3923 no 1_545
H35 C59 3.1770 no 1_545
H35 H59 2.9443 no 1_545
H37 C15 3.2645 no 1_565
H37 C18 3.3702 no 1_565
H37 C32 3.2815 no 1_565
H37 C35 3.3846 no 1_565
H37 C39 3.5965 no 1_565
H37 C62 3.5292 no 1_565
H37 H32 3.1053 no 1_565
H38 Br6 3.4435 no 1_655
H38 N54 3.1834 no 2_747
H38 C58 3.2160 no 2_747
H38 C61 3.5417 no 1_655
H38 H61B 3.3610 no 1_655
H38 H61C 2.8491 no 1_655
H39 Br4 3.4950 no 1_445
H39 N54 3.2878 no 1_545
H39 H26 3.5353 no 1_545
H42A N54 2.9909 no 1_655
H42A H61A 3.3807 no 2_757
H42A H61B 3.0943 no 1_665
H42B Br6 3.3377 no 1_655
H42B C19 2.9060 no 1_655
H42B C25 3.3248 no 1_655
H42B C48 3.1995 no 1_655
H42B H61A 3.1856 no 2_757
H42B H61C 3.2365 no 1_655
H42C Br5 2.9975 no 2_757
H42C C61 3.5197 no 1_665
H42C H61A 3.1949 no 2_757
H42C H61B 2.5713 no 1_665
H42C H62 3.2864 no 1_565
H46 O28 3.5244 no 1_455
H46 N53 3.3150 no 2_756
H46 C15 3.3782 no 2_756
H46 C60 3.1747 no 1_455
H46 H60A 2.6884 no 1_455
H46 H60C 2.9980 no 1_455
H56A Br1 3.3756 no 2_746
H56A O28 3.5343 no 1_445
H56A O28 3.3661 no 2_746
H56A N53 3.0962 no 1_455
H56A C60 3.4839 no 1_455
H56A C60 2.9331 no 2_746
H56A H60A 2.5408 no 2_746
H56A H60B 2.9707 no 1_455
H56A H60B 2.6472 no 2_746
H56A H60C 3.1012 no 1_455
H56B Br4 3.2206 no 1_445
H56B O28 2.9041 no 1_445
H56B N53 3.2818 no 1_455
H56B C23 3.1125 no 1_445
H56B C33 2.9760 no 1_445
H56B H60A 3.5443 no 2_746
H56B H60B 3.5113 no 2_746
H56C Br1 3.2054 no 2_746
H56C Br4 3.3720 no 1_445
H56C O28 3.2132 no 1_445
H56C H26 3.0330 no 1_545
H56C H60B 3.3893 no 2_746
H56C H60C 3.5668 no 1_455
H59 Br5 3.5902 no 2_757
H59 C13 3.2329 no 2_757
H59 C27 3.2212 no 2_757
H59 C35 3.2119 no 1_565
H59 C38 3.3289 no 2_757
H59 C57 2.9516 no 2_757
H59 C62 3.4626 no 1_565
H59 H27 3.5402 no 2_757
H59 H35 2.9443 no 1_565
H59 H62 3.4021 no 1_565
H60A N53 2.6806 no 2_856
H60A C15 3.5146 no 2_856
H60A C46 3.5820 no 1_655
H60A C56 3.4132 no 2_756
H60A H14 3.0851 no 1_655
H60A H46 2.6884 no 1_655
H60A H56A 2.5408 no 2_756
H60A H56B 3.5443 no 2_756
H60A H60B 3.5281 no 2_856
H60B O28 3.0958 no 2_846
H60B O36 3.5801 no 1_655
H60B C56 3.3379 no 2_756
H60B H56A 2.9707 no 1_655
H60B H56A 2.6472 no 2_756
H60B H56B 3.5113 no 2_756
H60B H56C 3.3893 no 2_756
H60B H60A 3.5281 no 2_846
H60C Br2 3.2992 no 1_655
H60C O36 2.9429 no 1_655
H60C C56 3.4087 no 1_655
H60C H14 3.1313 no 1_655
H60C H46 2.9980 no 1_655
H60C H56A 3.1012 no 1_655
H60C H56C 3.5668 no 1_655
H61A C42 3.4435 no 2_747
H61A H42A 3.3807 no 2_747
H61A H42B 3.1856 no 2_747
H61A H42C 3.1949 no 2_747
H61B Br5 3.4956 no 2_647
H61B C42 3.2541 no 1_445
H61B H38 3.3610 no 1_455
H61B H42A 3.0943 no 1_445
H61B H42C 2.5713 no 1_445
H61C N54 3.1502 no 2_647
H61C H38 2.8491 no 1_455
H61C H42B 3.2365 no 1_455
H62 Br3 3.0326 no 1_545
H62 Br5 3.3366 no 2_747
H62 H20 3.4707 no 1_545
H62 H42C 3.2864 no 1_545
H62 H59 3.4021 no 1_545

loop_
_geom_torsion_atom_site_label_1
_geom_torsion_atom_site_label_2
_geom_torsion_atom_site_label_3
_geom_torsion_atom_site_label_4
_geom_torsion
_geom_torsion_publ_flag
C60 O28 C33 C9 -88.1(8) no
C60 O28 C33 C23 90.4(8) no
C56 O36 C25 C8 100.2(8) no
C56 O36 C25 C19 -86.7(9) no
Br3 C7 C17 C23 178.3(5) no
Br3 C7 C17 C42 -1.8(11) no
Br3 C7 C55 C9 -176.8(5) no
Br3 C7 C55 C29 3.0(10) no
C17 C7 C55 C9 3.3(12) no
C17 C7 C55 C29 -176.9(7) no
C55 C7 C17 C23 -1.7(12) no
C55 C7 C17 C42 178.2(7) no
Br2 C8 C25 O36 -8.8(10) no
Br2 C8 C25 C19 177.8(5) no
Br2 C8 C30 C11 -178.5(5) no
Br2 C8 C30 C16 -1.1(10) no
C25 C8 C30 C11 1.0(11) no
C25 C8 C30 C16 178.5(7) no
C30 C8 C25 O36 171.7(7) no
C30 C8 C25 C19 -1.7(12) no
Br1 C9 C33 O28 -4.3(11) no
Br1 C9 C33 C23 177.0(5) no
Br1 C9 C55 C7 -178.5(5) no
Br1 C9 C55 C29 1.7(10) no
C33 C9 C55 C7 -3.2(12) no
C33 C9 C55 C29 177.0(7) no
C55 C9 C33 O28 -179.7(7) no
C55 C9 C33 C23 1.7(12) no
C20 C10 C21 C14 178.2(7) no
C20 C10 C21 C46 -3.0(11) no
C21 C10 C20 C37 3.8(12) no
C20 C10 C29 C18 -178.8(7) no
C20 C10 C29 C55 4.4(11) no
C29 C10 C20 C37 -179.1(7) no
C21 C10 C29 C18 -1.6(11) no
C21 C10 C29 C55 -178.5(6) no
C29 C10 C21 C14 0.9(11) no
C29 C10 C21 C46 179.7(7) no
Br5 C11 C30 C8 -178.7(5) no
Br5 C11 C30 C16 3.9(10) no
Br5 C11 C48 C19 178.3(5) no
Br5 C11 C48 C61 -1.5(11) no
C30 C11 C48 C19 -0.6(13) no
C30 C11 C48 C61 179.6(7) no
C48 C11 C30 C8 0.2(12) no
C48 C11 C30 C16 -177.2(8) no
C58 C12 C16 C13 -177.7(7) no
C58 C12 C16 C30 2.1(11) no
C16 C12 C59 C27 1.5(11) no
C59 C12 C16 C13 -1.3(11) no
C59 C12 C16 C30 178.5(6) no
C58 C12 C59 C27 178.0(7) no
C16 C13 C39 C35 178.9(7) no
C39 C13 C16 C12 179.6(6) no
C39 C13 C16 C30 -0.2(11) no
C16 C13 C57 C27 1.8(11) no
C16 C13 C57 C38 -179.0(6) no
C57 C13 C16 C12 -0.4(11) no
C57 C13 C16 C30 179.8(6) no
C39 C13 C57 C27 -178.2(7) no
C39 C13 C57 C38 1.0(11) no
C57 C13 C39 C35 -1.1(11) no
C21 C14 C32 C18 2.3(12) no
C32 C14 C21 C10 -1.3(12) no
C32 C14 C21 C46 180.0(7) no
C12 C16 C30 C8 95.4(9) no
C12 C16 C30 C11 -87.3(10) no
C13 C16 C30 C8 -84.8(10) no
C13 C16 C30 C11 92.5(9) no
C7 C17 C23 Br4 177.4(6) no
C7 C17 C23 C33 0.0(12) no
C42 C17 C23 Br4 -2.5(11) no
C42 C17 C23 C33 -179.9(7) no
C15 C18 C29 C10 -179.3(7) no
C15 C18 C29 C55 -2.6(12) no
C15 C18 C32 C14 178.9(7) no
C29 C18 C32 C14 -3.1(12) no
C32 C18 C29 C10 2.8(12) no
C32 C18 C29 C55 179.5(7) no
Br6 C19 C25 O36 7.8(11) no
Br6 C19 C25 C8 -179.1(5) no
Br6 C19 C48 C11 -179.7(5) no
Br6 C19 C48 C61 0.1(12) no
C25 C19 C48 C11 -0.1(13) no
C25 C19 C48 C61 179.7(8) no
C48 C19 C25 O36 -171.9(8) no
C48 C19 C25 C8 1.2(13) no
C10 C20 C37 C26 -2.3(13) no
C10 C21 C46 C26 1.0(12) no
C14 C21 C46 C26 179.8(8) no
Br4 C23 C33 O28 3.9(10) no
Br4 C23 C33 C9 -177.4(5) no
C17 C23 C33 O28 -178.6(7) no
C17 C23 C33 C9 -0.0(12) no
C37 C26 C46 C21 0.5(14) no
C46 C26 C37 C20 0.1(14) no
C57 C27 C59 C12 -0.1(13) no
C59 C27 C57 C13 -1.5(12) no
C59 C27 C57 C38 179.3(7) no
C10 C29 C55 C7 79.6(10) no
C10 C29 C55 C9 -100.6(8) no
C18 C29 C55 C7 -97.2(9) no
C18 C29 C55 C9 82.7(10) no
C39 C35 C62 C38 1.3(14) no
C62 C35 C39 C13 -0.0(13) no
C57 C38 C62 C35 -1.4(14) no
C62 C38 C57 C13 0.2(13) no
C62 C38 C57 C27 179.4(8) no
